data_4121302
loop_
_publ_author_name
'Barry M. Trost'
'Meera Rao'
'Andr\'e P. Dieskau'

_publ_contact_author_address 'Department of Chemistry, Stanford University'
_publ_contact_author_email mrao2@stanford.edu
_publ_contact_author_name 'Meera Rao'
_publ_section_title
;
 A Chiral Sulfoxide-Ligated Ruthenium Complex for Asymmetric Catalysis:
 Enantio- and Regioselective Allylic Substitution
;
_journal_name_full 'Journal of the American Chemical Society'
_journal_page_first 18697
_journal_page_last 18704
_journal_paper_doi 10.1021/ja411310w
_journal_volume 135
_journal_year 2013
_chemical_absolute_configuration rmad
_chemical_formula_moiety 'C19 H23 N2 O2 Ru S, P F6'
_chemical_formula_sum 'C19 H23 F6 N2 O2 P Ru S'
_chemical_formula_weight 589.49
_chemical_name_systematic
; 
 ? 
;
_space_group_IT_number 19
_symmetry_cell_setting orthorhombic
_symmetry_space_group_name_Hall 'P 2ac 2ab'
_symmetry_space_group_name_H-M 'P 21 21 21'
_atom_sites_solution_hydrogens geom
_atom_sites_solution_primary direct
_atom_sites_solution_secondary difmap
_audit_creation_method SHELXL-97
_cell_angle_alpha 90.00
_cell_angle_beta 90.00
_cell_angle_gamma 90.00
_cell_formula_units_Z 4
_cell_length_a 6.6143(6)
_cell_length_b 16.6130(15)
_cell_length_c 20.6633(19)
_cell_measurement_reflns_used 9939
_cell_measurement_temperature 120(2)
_cell_measurement_theta_max 28.28
_cell_measurement_theta_min 2.32
_cell_volume 2270.6(4)
_computing_cell_refinement 'Bruker SAINT v8.18C'
_computing_data_collection 'Bruker APEX-II v2012-2.0'
_computing_data_reduction 'Bruker SAINT v8.18C'
_computing_structure_refinement 'SHELXL-97 (Sheldrick, 2008)'
_computing_structure_solution 'SHELXS-97 (Sheldrick, 2008)'
_diffrn_ambient_temperature 120(2)
_diffrn_detector_area_resol_mean 8.33
_diffrn_measured_fraction_theta_full 0.971
_diffrn_measured_fraction_theta_max 0.971
_diffrn_measurement_device_type 'Bruker APEX-II'
_diffrn_measurement_method 'combination of \w and \f-scans '
_diffrn_radiation_monochromator 'Bruker TRIUMPH curved-graphite'
_diffrn_radiation_source 'fine-focus sealed tube'
_diffrn_radiation_type MoK\a
_diffrn_radiation_wavelength 0.71073
_diffrn_reflns_av_R_equivalents 0.0318
_diffrn_reflns_av_sigmaI/netI 0.0244
_diffrn_reflns_limit_h_max 8
_diffrn_reflns_limit_h_min -8
_diffrn_reflns_limit_k_max 22
_diffrn_reflns_limit_k_min -21
_diffrn_reflns_limit_l_max 25
_diffrn_reflns_limit_l_min -26
_diffrn_reflns_number 31436
_diffrn_reflns_theta_full 28.35
_diffrn_reflns_theta_max 28.35
_diffrn_reflns_theta_min 1.57
_exptl_absorpt_coefficient_mu 0.921
_exptl_absorpt_correction_T_max 0.9602
_exptl_absorpt_correction_T_min 0.8533
_exptl_absorpt_correction_type numerical
_exptl_absorpt_process_details 'SADABS, Sheldrick, 2008'
_exptl_crystal_colour yellow
_exptl_crystal_density_diffrn 1.724
_exptl_crystal_description block
_exptl_crystal_F_000 1184
_exptl_crystal_size_max 0.20
_exptl_crystal_size_mid 0.17
_exptl_crystal_size_min 0.11
_refine_diff_density_max 0.738
_refine_diff_density_min -0.640
_refine_diff_density_rms 0.070
_refine_ls_abs_structure_details 'Flack H D (1983), Acta Cryst. A39, 876-881'
_refine_ls_abs_structure_Flack -0.03(2)
_refine_ls_extinction_method none
_refine_ls_goodness_of_fit_ref 1.066
_refine_ls_hydrogen_treatment constr
_refine_ls_matrix_type full
_refine_ls_number_parameters 292
_refine_ls_number_reflns 5365
_refine_ls_number_restraints 0
_refine_ls_restrained_S_all 1.066
_refine_ls_R_factor_all 0.0281
_refine_ls_R_factor_gt 0.0258
_refine_ls_shift/su_max 0.002
_refine_ls_shift/su_mean 0.000
_refine_ls_structure_factor_coef Fsqd
_refine_ls_weighting_details 'calc w=1/[\s^2^(Fo^2^)+(0.0226P)^2^+1.8793P] where P=(Fo^2^+2Fc^2^)/3'
_refine_ls_weighting_scheme calc
_refine_ls_wR_factor_gt 0.0571
_refine_ls_wR_factor_ref 0.0592
_reflns_number_gt 5169
_reflns_number_total 5365
_reflns_threshold_expression >2sigma(I)
_cod_data_source_file ja411310w_si_002.cif
_cod_data_source_block su1210
_cod_database_code 4121302

loop_
_symmetry_equiv_pos_as_xyz
'x, y, z'
'-x+1/2, -y, z+1/2'
'x+1/2, -y+1/2, -z'
'-x, y+1/2, -z+1/2'

loop_
_atom_site_label
_atom_site_type_symbol
_atom_site_fract_x
_atom_site_fract_y
_atom_site_fract_z
_atom_site_U_iso_or_equiv
_atom_site_adp_type
_atom_site_occupancy
_atom_site_symmetry_multiplicity
_atom_site_calc_flag
_atom_site_refinement_flags
Ru1 Ru 0.08250(3) 0.899303(12) 0.157920(9) 0.02124(5) Uani 1 1 d .
S1 S -0.09722(10) 1.01515(3) 0.17187(3) 0.02187(13) Uani 1 1 d .
O1 O -0.3041(3) 1.01910(12) 0.14432(10) 0.0306(5) Uani 1 1 d .
O2 O 0.3075(3) 1.30730(13) 0.07006(10) 0.0331(5) Uani 1 1 d .
N1 N -0.1199(3) 0.86689(12) 0.08629(10) 0.0211(4) Uani 1 1 d .
N2 N 0.2504(4) 0.95548(13) 0.08688(11) 0.0247(5) Uani 1 1 d .
C1 C -0.1203(4) 1.04111(16) 0.25621(13) 0.0257(6) Uani 1 1 d .
H1A H 0.0104 1.0628 0.2717 0.031 Uiso 1 1 calc R
H1B H -0.2232 1.0840 0.2610 0.031 Uiso 1 1 calc R
C2 C -0.1800(4) 0.96947(18) 0.29820(15) 0.0323(7) Uani 1 1 d .
H2A H -0.2441 0.9896 0.3384 0.039 Uiso 1 1 calc R
H2B H -0.2815 0.9368 0.2747 0.039 Uiso 1 1 calc R
C3 C -0.0023(4) 0.91619(16) 0.31608(13) 0.0270(6) Uani 1 1 d .
H3A H 0.1016 0.9501 0.3372 0.032 Uiso 1 1 calc R
H3B H -0.0489 0.8763 0.3484 0.032 Uiso 1 1 calc R
C4 C 0.0955(4) 0.87173(14) 0.26159(11) 0.0228(5) Uani 1 1 d .
C5 C 0.2940(4) 0.8862(2) 0.23727(13) 0.0412(8) Uani 1 1 d .
H5 H 0.3828 0.9283 0.2498 0.049 Uiso 1 1 calc R
C6 C 0.3332(7) 0.8249(3) 0.19052(17) 0.0736(17) Uani 1 1 d .
H6 H 0.4561 0.8183 0.1673 0.088 Uiso 1 1 calc R
C7 C 0.1641(10) 0.7768(2) 0.18436(17) 0.0775(19) Uani 1 1 d .
H7 H 0.1505 0.7323 0.1558 0.093 Uiso 1 1 calc R
C8 C 0.0147(6) 0.80483(17) 0.22765(14) 0.0422(9) Uani 1 1 d .
H8 H -0.1167 0.7828 0.2331 0.051 Uiso 1 1 calc R
C9 C 0.0317(4) 1.10355(16) 0.14372(11) 0.0221(5) Uani 1 1 d .
C10 C 0.2283(4) 1.12059(15) 0.16317(13) 0.0260(5) Uani 1 1 d .
H10 H 0.2963 1.0855 0.1922 0.031 Uiso 1 1 calc R
C11 C 0.3255(4) 1.18915(17) 0.14009(13) 0.0275(6) Uani 1 1 d .
H11 H 0.4584 1.2018 0.1542 0.033 Uiso 1 1 calc R
C12 C 0.2267(4) 1.23913(16) 0.09615(13) 0.0255(6) Uani 1 1 d .
C13 C 0.0314(4) 1.22033(17) 0.07583(13) 0.0284(6) Uani 1 1 d .
H13 H -0.0351 1.2540 0.0453 0.034 Uiso 1 1 calc R
C14 C -0.0660(5) 1.15320(15) 0.09974(13) 0.0259(5) Uani 1 1 d .
H14 H -0.1997 1.1410 0.0861 0.031 Uiso 1 1 calc R
C15 C 0.5038(5) 1.3313(2) 0.09158(18) 0.0416(8) Uani 1 1 d .
H15A H 0.6029 1.2901 0.0795 0.062 Uiso 1 1 calc R
H15B H 0.5028 1.3378 0.1387 0.062 Uiso 1 1 calc R
H15C H 0.5403 1.3826 0.0712 0.062 Uiso 1 1 calc R
C16 C -0.2322(4) 0.84647(14) 0.04836(12) 0.0203(5) Uani 1 1 d .
C17 C -0.3793(4) 0.82036(16) 0.00000(13) 0.0269(6) Uani 1 1 d .
H17A H -0.3709 0.8555 -0.0380 0.040 Uiso 1 1 calc R
H17B H -0.5157 0.8232 0.0184 0.040 Uiso 1 1 calc R
H17C H -0.3499 0.7648 -0.0129 0.040 Uiso 1 1 calc R
C18 C 0.3506(4) 0.98914(16) 0.05144(13) 0.0262(6) Uani 1 1 d .
C19 C 0.4775(5) 1.03318(18) 0.00622(14) 0.0348(7) Uani 1 1 d .
H19A H 0.4469 1.0159 -0.0381 0.052 Uiso 1 1 calc R
H19B H 0.6201 1.0223 0.0158 0.052 Uiso 1 1 calc R
H19C H 0.4512 1.0910 0.0104 0.052 Uiso 1 1 calc R
P4 P -0.63014(9) 1.10993(4) 0.38105(3) 0.01951(13) Uani 1 1 d .
F1 F -0.6653(3) 1.19714(14) 0.35470(15) 0.0800(9) Uani 1 1 d .
F2 F -0.6172(3) 1.07419(18) 0.31068(9) 0.0702(8) Uani 1 1 d .
F3 F -0.3915(3) 1.12333(11) 0.38040(9) 0.0424(4) Uani 1 1 d .
F4 F -0.5964(4) 1.02279(12) 0.40985(13) 0.0699(7) Uani 1 1 d .
F5 F -0.6462(3) 1.14297(17) 0.45285(10) 0.0694(8) Uani 1 1 d .
F6 F -0.8695(2) 1.09553(12) 0.38185(8) 0.0367(4) Uani 1 1 d .

loop_
_atom_site_aniso_label
_atom_site_aniso_U_11
_atom_site_aniso_U_22
_atom_site_aniso_U_33
_atom_site_aniso_U_23
_atom_site_aniso_U_13
_atom_site_aniso_U_12
Ru1 0.02543(10) 0.02006(9) 0.01823(8) -0.00567(8) -0.00645(8) 0.00607(9)
S1 0.0180(3) 0.0190(3) 0.0286(3) -0.0060(2) -0.0081(3) 0.0032(2)
O1 0.0215(9) 0.0271(10) 0.0431(12) -0.0012(9) -0.0153(8) 0.0022(8)
O2 0.0328(11) 0.0295(11) 0.0370(11) -0.0003(9) 0.0065(9) -0.0016(9)
N1 0.0261(12) 0.0182(10) 0.0191(10) -0.0025(8) -0.0026(9) -0.0040(9)
N2 0.0224(11) 0.0244(11) 0.0274(11) -0.0087(9) -0.0073(10) 0.0017(10)
C1 0.0220(14) 0.0245(13) 0.0305(13) -0.0072(10) -0.0003(11) 0.0047(10)
C2 0.0251(14) 0.0292(15) 0.0427(17) -0.0069(12) 0.0139(13) -0.0039(12)
C3 0.0341(14) 0.0238(14) 0.0232(12) -0.0002(10) 0.0065(11) -0.0035(11)
C4 0.0274(13) 0.0217(11) 0.0193(11) -0.0001(9) -0.0051(11) 0.0043(11)
C5 0.0229(14) 0.080(3) 0.0208(13) 0.0078(15) -0.0059(11) 0.0138(16)
C6 0.074(3) 0.122(4) 0.0247(17) 0.013(2) 0.0077(18) 0.080(3)
C7 0.163(6) 0.044(2) 0.0254(16) -0.0031(15) -0.015(2) 0.065(3)
C8 0.082(3) 0.0167(13) 0.0281(14) 0.0002(11) -0.0190(15) 0.0027(15)
C9 0.0214(12) 0.0190(11) 0.0258(12) -0.0066(10) -0.0043(9) 0.0027(10)
C10 0.0245(12) 0.0251(13) 0.0283(13) -0.0045(11) -0.0076(11) 0.0039(10)
C11 0.0206(12) 0.0293(14) 0.0326(14) -0.0108(11) -0.0045(11) 0.0010(11)
C12 0.0278(14) 0.0222(13) 0.0264(13) -0.0083(10) 0.0046(11) 0.0015(11)
C13 0.0291(15) 0.0273(13) 0.0288(13) -0.0001(11) -0.0052(11) 0.0078(11)
C14 0.0219(13) 0.0252(12) 0.0305(13) -0.0037(10) -0.0070(12) 0.0032(11)
C15 0.0371(17) 0.0342(17) 0.054(2) -0.0036(15) 0.0039(15) -0.0106(14)
C16 0.0261(13) 0.0147(11) 0.0201(11) 0.0001(9) 0.0017(11) -0.0005(10)
C17 0.0277(15) 0.0261(13) 0.0269(13) -0.0030(10) -0.0085(11) -0.0005(11)
C18 0.0262(13) 0.0225(13) 0.0299(14) -0.0065(11) -0.0074(11) 0.0021(11)
C19 0.0433(18) 0.0305(15) 0.0307(15) 0.0025(12) -0.0061(13) -0.0091(13)
P4 0.0212(3) 0.0168(3) 0.0205(3) -0.0030(2) 0.0012(2) -0.0024(2)
F1 0.0519(13) 0.0477(13) 0.140(3) 0.0543(15) 0.0176(15) 0.0102(10)
F2 0.0285(10) 0.149(2) 0.0331(10) -0.0467(13) 0.0052(8) -0.0014(13)
F3 0.0225(9) 0.0432(10) 0.0616(12) -0.0087(8) -0.0026(9) -0.0070(8)
F4 0.0566(14) 0.0410(11) 0.1121(19) 0.0393(12) 0.0288(16) 0.0157(11)
F5 0.0448(13) 0.117(2) 0.0465(12) -0.0504(13) -0.0083(10) 0.0108(13)
F6 0.0249(8) 0.0464(10) 0.0389(9) -0.0161(8) 0.0081(7) -0.0063(8)

loop_
_atom_type_symbol
_atom_type_description
_atom_type_scat_dispersion_real
_atom_type_scat_dispersion_imag
_atom_type_scat_source
C C 0.0033 0.0016 'International Tables Vol C Tables 4.2.6.8 and 6.1.1.4'
H H 0.0000 0.0000 'International Tables Vol C Tables 4.2.6.8 and 6.1.1.4'
N N 0.0061 0.0033 'International Tables Vol C Tables 4.2.6.8 and 6.1.1.4'
O O 0.0106 0.0060 'International Tables Vol C Tables 4.2.6.8 and 6.1.1.4'
F F 0.0171 0.0103 'International Tables Vol C Tables 4.2.6.8 and 6.1.1.4'
P P 0.1023 0.0942 'International Tables Vol C Tables 4.2.6.8 and 6.1.1.4'
S S 0.1246 0.1234 'International Tables Vol C Tables 4.2.6.8 and 6.1.1.4'
Ru Ru -1.2594 0.8363 'International Tables Vol C Tables 4.2.6.8 and 6.1.1.4'

loop_
_geom_angle_atom_site_label_1
_geom_angle_atom_site_label_2
_geom_angle_atom_site_label_3
_geom_angle
N2 Ru1 N1 87.53(8)
N2 Ru1 C5 103.68(11)
N1 Ru1 C5 159.05(12)
N2 Ru1 C6 93.84(15)
N1 Ru1 C6 124.58(16)
C5 Ru1 C6 38.37(16)
N2 Ru1 C7 117.92(16)
N1 Ru1 C7 95.56(15)
C5 Ru1 C7 63.60(17)
C6 Ru1 C7 37.01(19)
N2 Ru1 C8 155.16(12)
N1 Ru1 C8 98.79(10)
C5 Ru1 C8 63.85(14)
C6 Ru1 C8 62.77(18)
C7 Ru1 C8 37.85(16)
N2 Ru1 C4 140.21(10)
N1 Ru1 C4 132.12(10)
C5 Ru1 C4 38.19(11)
C6 Ru1 C4 63.17(12)
C7 Ru1 C4 63.21(11)
C8 Ru1 C4 37.89(10)
N2 Ru1 S1 89.35(6)
N1 Ru1 S1 88.44(6)
C5 Ru1 S1 109.03(10)
C6 Ru1 S1 146.90(15)
C7 Ru1 S1 152.52(14)
C8 Ru1 S1 114.67(9)
C4 Ru1 S1 94.20(7)
O1 S1 C9 106.12(11)
O1 S1 C1 106.42(12)
C9 S1 C1 99.08(12)
O1 S1 Ru1 118.01(8)
C9 S1 Ru1 113.69(8)
C1 S1 Ru1 111.61(9)
C12 O2 C15 117.7(3)
C16 N1 Ru1 177.3(2)
C18 N2 Ru1 174.8(2)
C2 C1 S1 112.67(19)
C3 C2 C1 113.1(2)
C4 C3 C2 116.1(2)
C8 C4 C5 107.7(3)
C8 C4 C3 126.7(3)
C5 C4 C3 125.5(3)
C8 C4 Ru1 70.48(15)
C5 C4 Ru1 69.92(14)
C3 C4 Ru1 128.05(18)
C4 C5 C6 106.6(4)
C4 C5 Ru1 71.89(14)
C6 C5 Ru1 71.14(19)
C7 C6 C5 109.1(3)
C7 C6 Ru1 71.5(2)
C5 C6 Ru1 70.49(17)
C6 C7 C8 108.5(3)
C6 C7 Ru1 71.5(2)
C8 C7 Ru1 71.17(18)
C7 C8 C4 107.9(4)
C7 C8 Ru1 71.0(2)
C4 C8 Ru1 71.63(16)
C14 C9 C10 120.3(3)
C14 C9 S1 118.5(2)
C10 C9 S1 121.1(2)
C9 C10 C11 120.0(3)
C2 C1 H1A 109.1
S1 C1 H1A 109.1
C2 C1 H1B 109.1
S1 C1 H1B 109.1
H1A C1 H1B 107.8
C3 C2 H2A 108.9
C1 C2 H2A 108.9
C3 C2 H2B 108.9
C1 C2 H2B 108.9
H2A C2 H2B 107.8
C4 C3 H3A 108.3
C2 C3 H3A 108.3
C4 C3 H3B 108.3
C2 C3 H3B 108.3
H3A C3 H3B 107.4
C4 C5 H5 126.7
C6 C5 H5 126.7
Ru1 C5 H5 122.1
C7 C6 H6 125.4
C5 C6 H6 125.4
Ru1 C6 H6 124.2
C6 C7 H7 125.7
C8 C7 H7 125.7
Ru1 C7 H7 123.2
C7 C8 H8 126.0
C4 C8 H8 126.0
Ru1 C8 H8 123.0
C9 C10 H10 120.0
C11 C10 H10 120.0
C10 C11 C12 119.6(3)
O2 C12 C11 124.7(3)
O2 C12 C13 115.5(3)
C11 C12 C13 119.8(3)
C14 C13 C12 120.4(3)
C13 C14 C9 119.9(3)
N1 C16 C17 179.3(3)
N2 C18 C19 179.3(3)
F1 P4 F2 92.06(17)
F1 P4 F4 178.21(16)
F2 P4 F4 89.70(15)
F1 P4 F5 89.71(17)
F2 P4 F5 177.96(16)
F4 P4 F5 88.52(15)
F1 P4 F3 90.85(11)
F2 P4 F3 89.49(10)
F4 P4 F3 89.51(12)
F5 P4 F3 91.49(11)
F1 P4 F6 89.71(12)
F2 P4 F6 90.40(10)
F4 P4 F6 89.93(12)
F5 P4 F6 88.60(10)
F3 P4 F6 179.43(12)
C10 C11 H11 120.2
C12 C11 H11 120.2
C14 C13 H13 119.8
C12 C13 H13 119.8
C13 C14 H14 120.1
C9 C14 H14 120.1
O2 C15 H15A 109.5
O2 C15 H15B 109.5
H15A C15 H15B 109.5
O2 C15 H15C 109.5
H15A C15 H15C 109.5
H15B C15 H15C 109.5
C16 C17 H17A 109.5
C16 C17 H17B 109.5
H17A C17 H17B 109.5
C16 C17 H17C 109.5
H17A C17 H17C 109.5
H17B C17 H17C 109.5
C18 C19 H19A 109.5
C18 C19 H19B 109.5
H19A C19 H19B 109.5
C18 C19 H19C 109.5
H19A C19 H19C 109.5
H19B C19 H19C 109.5

loop_
_geom_bond_atom_site_label_1
_geom_bond_atom_site_label_2
_geom_bond_distance
Ru1 N2 2.064(3)
Ru1 N1 2.067(2)
Ru1 C5 2.166(3)
Ru1 C6 2.175(3)
Ru1 C7 2.175(3)
Ru1 C8 2.177(3)
Ru1 C4 2.192(2)
Ru1 S1 2.2804(6)
S1 O1 1.4834(19)
S1 C9 1.795(3)
S1 C1 1.802(3)
O2 C12 1.364(3)
O2 C15 1.429(4)
N1 C16 1.132(3)
N2 C18 1.135(4)
C1 C2 1.525(4)
C2 C3 1.517(4)
C3 C4 1.494(4)
C4 C8 1.419(4)
C4 C5 1.426(4)
C5 C6 1.426(6)
C6 C7 1.380(7)
C7 C8 1.412(6)
C9 C14 1.387(4)
C9 C10 1.390(3)
C10 C11 1.392(4)
C11 C12 1.393(4)
C12 C13 1.394(4)
C13 C14 1.379(4)
C16 C17 1.461(4)
C18 C19 1.454(4)
P4 F1 1.565(2)
P4 F2 1.5728(18)
P4 F4 1.5809(19)
P4 F5 1.586(2)
P4 F3 1.5940(19)
P4 F6 1.6013(17)
C1 H1A 0.9900
C1 H1B 0.9900
C2 H2A 0.9900
C2 H2B 0.9900
C3 H3A 0.9900
C3 H3B 0.9900
C5 H5 0.9500
C6 H6 0.9500
C7 H7 0.9500
C8 H8 0.9500
C10 H10 0.9500
C11 H11 0.9500
C13 H13 0.9500
C14 H14 0.9500
C15 H15A 0.9800
C15 H15B 0.9800
C15 H15C 0.9800
C17 H17A 0.9800
C17 H17B 0.9800
C17 H17C 0.9800
C19 H19A 0.9800
C19 H19B 0.9800
C19 H19C 0.9800

loop_
_geom_torsion_atom_site_label_1
_geom_torsion_atom_site_label_2
_geom_torsion_atom_site_label_3
_geom_torsion_atom_site_label_4
_geom_torsion
N2 Ru1 S1 O1 103.66(12)
N1 Ru1 S1 O1 16.11(12)
C5 Ru1 S1 O1 -152.07(13)
C6 Ru1 S1 O1 -160.3(3)
C7 Ru1 S1 O1 -83.0(3)
C8 Ru1 S1 O1 -82.84(14)
C4 Ru1 S1 O1 -116.01(12)
N2 Ru1 S1 C9 -21.56(11)
N1 Ru1 S1 C9 -109.11(10)
C5 Ru1 S1 C9 82.70(13)
C6 Ru1 S1 C9 74.5(3)
C7 Ru1 S1 C9 151.8(3)
C8 Ru1 S1 C9 151.93(13)
C4 Ru1 S1 C9 118.76(11)
N2 Ru1 S1 C1 -132.61(11)
N1 Ru1 S1 C1 139.84(11)
C5 Ru1 S1 C1 -28.35(14)
C6 Ru1 S1 C1 -36.6(3)
C7 Ru1 S1 C1 40.8(3)
C8 Ru1 S1 C1 40.88(14)
C4 Ru1 S1 C1 7.72(12)
N2 Ru1 N1 C16 147(5)
C5 Ru1 N1 C16 24(5)
C6 Ru1 N1 C16 54(5)
C7 Ru1 N1 C16 29(5)
C8 Ru1 N1 C16 -9(5)
C4 Ru1 N1 C16 -29(5)
S1 Ru1 N1 C16 -123(5)
N1 Ru1 N2 C18 167(3)
C5 Ru1 N2 C18 -31(3)
C6 Ru1 N2 C18 -69(3)
C7 Ru1 N2 C18 -98(3)
C8 Ru1 N2 C18 -88(3)
C4 Ru1 N2 C18 -18(3)
S1 Ru1 N2 C18 78(3)
O1 S1 C1 C2 83.8(2)
C9 S1 C1 C2 -166.3(2)
Ru1 S1 C1 C2 -46.2(2)
S1 C1 C2 C3 81.8(3)
C1 C2 C3 C4 -66.6(3)
C2 C3 C4 C8 -72.4(3)
C2 C3 C4 C5 112.0(3)
C2 C3 C4 Ru1 20.7(4)
N2 Ru1 C4 C8 -140.0(2)
N1 Ru1 C4 C8 34.3(2)
C5 Ru1 C4 C8 -118.2(3)
C6 Ru1 C4 C8 -79.3(3)
C7 Ru1 C4 C8 -37.7(3)
S1 Ru1 C4 C8 126.0(2)
N2 Ru1 C4 C5 -21.8(3)
N1 Ru1 C4 C5 152.5(2)
C6 Ru1 C4 C5 38.9(3)
C7 Ru1 C4 C5 80.6(3)
C8 Ru1 C4 C5 118.2(3)
S1 Ru1 C4 C5 -115.81(19)
N2 Ru1 C4 C3 98.2(3)
N1 Ru1 C4 C3 -87.5(3)
C5 Ru1 C4 C3 120.0(3)
C6 Ru1 C4 C3 158.9(3)
C7 Ru1 C4 C3 -159.5(3)
C8 Ru1 C4 C3 -121.8(4)
S1 Ru1 C4 C3 4.2(2)
C8 C4 C5 C6 -2.4(3)
C3 C4 C5 C6 173.9(3)
Ru1 C4 C5 C6 -63.1(2)
C8 C4 C5 Ru1 60.66(19)
C3 C4 C5 Ru1 -123.0(2)
N2 Ru1 C5 C4 165.86(16)
N1 Ru1 C5 C4 -73.3(3)
C6 Ru1 C5 C4 -115.5(4)
C7 Ru1 C5 C4 -79.5(2)
C8 Ru1 C5 C4 -37.07(18)
S1 Ru1 C5 C4 71.75(19)
N2 Ru1 C5 C6 -78.7(3)
N1 Ru1 C5 C6 42.1(4)
C7 Ru1 C5 C6 36.0(3)
C8 Ru1 C5 C6 78.4(3)
C4 Ru1 C5 C6 115.5(4)
S1 Ru1 C5 C6 -172.8(3)
C4 C5 C6 C7 2.2(4)
Ru1 C5 C6 C7 -61.4(3)
C4 C5 C6 Ru1 63.6(2)
N2 Ru1 C6 C7 -133.7(2)
N1 Ru1 C6 C7 -44.0(3)
C5 Ru1 C6 C7 119.0(3)
C8 Ru1 C6 C7 37.6(2)
C4 Ru1 C6 C7 80.3(2)
S1 Ru1 C6 C7 131.6(3)
N2 Ru1 C6 C5 107.3(2)
N1 Ru1 C6 C5 -163.1(2)
C7 Ru1 C6 C5 -119.0(3)
C8 Ru1 C6 C5 -81.5(2)
C4 Ru1 C6 C5 -38.7(2)
S1 Ru1 C6 C5 12.6(4)
C5 C6 C7 C8 -1.2(4)
Ru1 C6 C7 C8 -61.9(2)
C5 C6 C7 Ru1 60.7(2)
N2 Ru1 C7 C6 54.8(2)
N1 Ru1 C7 C6 144.9(2)
C5 Ru1 C7 C6 -37.3(2)
C8 Ru1 C7 C6 -117.9(3)
C4 Ru1 C7 C6 -80.2(2)
S1 Ru1 C7 C6 -117.7(4)
N2 Ru1 C7 C8 172.7(2)
N1 Ru1 C7 C8 -97.2(2)
C5 Ru1 C7 C8 80.6(2)
C6 Ru1 C7 C8 117.9(3)
C4 Ru1 C7 C8 37.7(2)
S1 Ru1 C7 C8 0.2(5)
C6 C7 C8 C4 -0.4(4)
Ru1 C7 C8 C4 -62.5(2)
C6 C7 C8 Ru1 62.1(3)
C5 C4 C8 C7 1.8(3)
C3 C4 C8 C7 -174.5(3)
Ru1 C4 C8 C7 62.1(2)
C5 C4 C8 Ru1 -60.30(19)
C3 C4 C8 Ru1 123.5(3)
N2 Ru1 C8 C7 -15.6(4)
N1 Ru1 C8 C7 87.8(3)
C5 Ru1 C8 C7 -79.9(3)
C6 Ru1 C8 C7 -36.7(3)
C4 Ru1 C8 C7 -117.2(4)
S1 Ru1 C8 C7 -179.9(3)
N2 Ru1 C8 C4 101.7(3)
N1 Ru1 C8 C4 -155.00(19)
C5 Ru1 C8 C4 37.36(19)
C6 Ru1 C8 C4 80.5(2)
C7 Ru1 C8 C4 117.2(4)
S1 Ru1 C8 C4 -62.7(2)
O1 S1 C9 C14 -5.6(2)
C1 S1 C9 C14 -115.7(2)
Ru1 S1 C9 C14 125.75(19)
O1 S1 C9 C10 177.1(2)
C1 S1 C9 C10 66.9(2)
Ru1 S1 C9 C10 -51.6(2)
C14 C9 C10 C11 2.1(4)
S1 C9 C10 C11 179.4(2)
C9 C10 C11 C12 -1.8(4)
C15 O2 C12 C11 -3.1(4)
C15 O2 C12 C13 177.1(2)
C10 C11 C12 O2 -179.5(2)
C10 C11 C12 C13 0.2(4)
O2 C12 C13 C14 -179.2(2)
C11 C12 C13 C14 1.0(4)
C12 C13 C14 C9 -0.7(4)
C10 C9 C14 C13 -0.8(4)
S1 C9 C14 C13 -178.2(2)
Ru1 N1 C16 C17 73(23)
Ru1 N2 C18 C19 -75(25)
